data_7241328
loop_
_publ_author_name
'Niu, Jingyang'
'Hua, Jiai'
'Yuan, Xin'
'Ma, Xiang'
'Ma, Pengtao'
'Wang, Jingping'

_publ_section_title
;
 A silver-substituted phosphomolybdate prevents the growth of bacteria
 without affecting the balance of reactive oxygen species
;
_journal_name_full CrystEngComm
_journal_paper_doi 10.1039/D0CE01283A
_journal_year 2020
_chemical_formula_sum 'C4 H24 Ag2 Mo5 N4 O25 P2'
_chemical_formula_weight 1285.65
_space_group_IT_number 15
_space_group_name_Hall '-C 2yc'
_space_group_name_H-M_alt 'C 1 2/c 1'
_symmetry_cell_setting monoclinic
_symmetry_space_group_name_H-M 'C 1 2/c 1'
_atom_sites_solution_hydrogens geom
_atom_sites_solution_primary direct
_atom_sites_solution_secondary difmap
_audit_creation_method SHELXL-97
_audit_update_record
;
2013-09-13 deposited with the CCDC.	2020-09-29 downloaded from the CCDC.
;
_cell_angle_alpha 90.00
_cell_angle_beta 91.265(4)
_cell_angle_gamma 90.00
_cell_formula_units_Z 4
_cell_length_a 12.374(3)
_cell_length_b 12.165(3)
_cell_length_c 17.437(5)
_cell_measurement_reflns_used 5615
_cell_measurement_temperature 296(2)
_cell_measurement_theta_max 28.44
_cell_measurement_theta_min 2.35
_cell_volume 2624.1(12)
_computing_cell_refinement 'Bruker SMART'
_computing_data_collection 'Bruker SMART'
_computing_data_reduction 'Bruker SAINT'
_computing_molecular_graphics 'Bruker SHELXTL'
_computing_publication_material 'Bruker SHELXTL'
_computing_structure_refinement 'SHELXL-97 (Sheldrick, 1997)'
_computing_structure_solution 'SHELXS-97 (Sheldrick, 1990)'
_diffrn_ambient_temperature 296(2)
_diffrn_measured_fraction_theta_full 0.994
_diffrn_measured_fraction_theta_max 0.994
_diffrn_measurement_device_type 'CCD area detector'
_diffrn_measurement_method 'phi and omega scans'
_diffrn_radiation_monochromator graphite
_diffrn_radiation_source 'fine-focus sealed tube'
_diffrn_radiation_type MoK\a
_diffrn_radiation_wavelength 0.71073
_diffrn_reflns_av_R_equivalents 0.0199
_diffrn_reflns_av_sigmaI/netI 0.0223
_diffrn_reflns_limit_h_max 14
_diffrn_reflns_limit_h_min -14
_diffrn_reflns_limit_k_max 14
_diffrn_reflns_limit_k_min -14
_diffrn_reflns_limit_l_max 20
_diffrn_reflns_limit_l_min -14
_diffrn_reflns_number 6518
_diffrn_reflns_theta_full 25.00
_diffrn_reflns_theta_max 25.00
_diffrn_reflns_theta_min 2.35
_exptl_absorpt_coefficient_mu 4.008
_exptl_absorpt_correction_T_max 0.5490
_exptl_absorpt_correction_T_min 0.3603
_exptl_absorpt_correction_type multi-scan
_exptl_absorpt_process_details SADABS
_exptl_crystal_colour colorless
_exptl_crystal_density_diffrn 3.254
_exptl_crystal_density_method 'not measured'
_exptl_crystal_description block
_exptl_crystal_F_000 2440
_exptl_crystal_size_max 0.32
_exptl_crystal_size_mid 0.23
_exptl_crystal_size_min 0.17
_refine_diff_density_max 0.630
_refine_diff_density_min -0.610
_refine_diff_density_rms 0.104
_refine_ls_extinction_coef 0.00235(7)
_refine_ls_extinction_expression Fc^*^=kFc[1+0.001xFc^2^\l^3^/sin(2\q)]^-1/4^
_refine_ls_extinction_method SHELXL
_refine_ls_goodness_of_fit_ref 1.075
_refine_ls_hydrogen_treatment mixed
_refine_ls_matrix_type full
_refine_ls_number_parameters 200
_refine_ls_number_reflns 2305
_refine_ls_number_restraints 3
_refine_ls_restrained_S_all 1.074
_refine_ls_R_factor_all 0.0203
_refine_ls_R_factor_gt 0.0189
_refine_ls_shift/su_max 0.001
_refine_ls_shift/su_mean 0.000
_refine_ls_structure_factor_coef Fsqd
_refine_ls_weighting_details 'calc w=1/[\s^2^(Fo^2^)+(0.0171P)^2^+13.4963P] where P=(Fo^2^+2Fc^2^)/3'
_refine_ls_weighting_scheme calc
_refine_ls_wR_factor_gt 0.0461
_refine_ls_wR_factor_ref 0.0468
_reflns_number_gt 2208
_reflns_number_total 2305
_reflns_threshold_expression >2sigma(I)
_cod_data_source_file d0ce01283a2.cif
_cod_data_source_block njy1
_cod_depositor_comments
;
The following automatic conversions were performed:

data item '_exptl_absorpt_correction_type' value 'Multi-scan' was
changed to 'multi-scan' in accordance with the
/home/data/users/saulius/crontab/automatic-downloads/rss-feeds/RSC/lib/dictionaries/cif_core.dic
dictionary named 'cif_core.dic' version 2.4.2 last updated on
2011-04-26.

data item '_symmetry_cell_setting' value 'Monoclinic' was changed to
'monoclinic' in accordance with the
/home/data/users/saulius/crontab/automatic-downloads/rss-feeds/RSC/lib/dictionaries/cif_core.dic
dictionary named 'cif_core.dic' version 2.4.2 last updated on
2011-04-26.

Automatic conversion script
Id: cif_fix_values 7556 2019-12-06 15:28:31Z antanas 
;
_cod_original_cell_volume 2624.0(12)
_cod_original_sg_symbol_H-M C2/c
_cod_database_code 7241328

loop_
_symmetry_equiv_pos_as_xyz
'x, y, z'
'-x, y, -z+1/2'
'x+1/2, y+1/2, z'
'-x+1/2, y+1/2, -z+1/2'
'-x, -y, -z'
'x, -y, z-1/2'
'-x+1/2, -y+1/2, -z'
'x+1/2, -y+1/2, z-1/2'

loop_
_atom_site_label
_atom_site_type_symbol
_atom_site_fract_x
_atom_site_fract_y
_atom_site_fract_z
_atom_site_U_iso_or_equiv
_atom_site_adp_type
_atom_site_occupancy
_atom_site_symmetry_multiplicity
_atom_site_calc_flag
_atom_site_refinement_flags
_atom_site_disorder_assembly
_atom_site_disorder_group
Mo1 Mo 0.0000 0.61329(3) 0.2500 0.01383(11) Uani 1 2 d S . .
Mo2 Mo -0.00469(2) 1.03711(2) 0.144385(16) 0.01444(10) Uani 1 1 d . . .
Mo3 Mo 0.02318(2) 0.77357(2) 0.093871(16) 0.01355(10) Uani 1 1 d . . .
Ag1 Ag 0.27025(2) 0.61696(2) 0.23508(2) 0.03344(11) Uani 1 1 d . . .
P1 P 0.15555(6) 0.84857(7) 0.25857(5) 0.01165(18) Uani 1 1 d . . .
O1 O 0.0993(2) 0.5266(2) 0.28229(14) 0.0241(6) Uani 1 1 d . . .
O2 O -0.0969(2) 1.1306(2) 0.11200(15) 0.0241(6) Uani 1 1 d . . .
O3 O 0.1360(2) 0.7742(2) 0.04026(14) 0.0237(6) Uani 1 1 d . . .
O4 O -0.07195(19) 0.65578(19) 0.34119(13) 0.0168(5) Uani 1 1 d . . .
O5 O 0.1154(2) 1.0940(2) 0.11692(16) 0.0269(6) Uani 1 1 d . . .
O6 O 0.0000 1.0738(3) 0.2500 0.0172(7) Uani 1 2 d S . .
O7 O -0.03005(19) 0.92111(19) 0.07416(12) 0.0170(5) Uani 1 1 d . . .
O8 O -0.0722(2) 0.7101(2) 0.03732(15) 0.0272(6) Uani 1 1 d . . .
O9 O 0.09268(18) 0.75965(18) 0.30286(13) 0.0144(5) Uani 1 1 d . . .
O10 O 0.08980(19) 0.88189(18) 0.18531(13) 0.0146(5) Uani 1 1 d . . .
O11 O 0.26439(18) 0.8039(2) 0.23640(14) 0.0190(5) Uani 1 1 d . . .
O12 O 0.16454(18) 0.95074(18) 0.30942(13) 0.0158(5) Uani 1 1 d . . .
N1 N -0.2521(3) 0.9207(3) 0.0322(2) 0.0281(7) Uani 1 1 d . . .
H1A H -0.2207 0.9233 0.0785 0.042 Uiso 1 1 calc R . .
H1B H -0.2045 0.8975 -0.0018 0.042 Uiso 1 1 calc R . .
H1C H -0.3079 0.8746 0.0329 0.042 Uiso 1 1 calc R . .
N2 N -0.3646(3) 1.1402(2) -0.09777(18) 0.0238(7) Uani 1 1 d . . .
H2A H -0.3965 1.1300 -0.1435 0.036 Uiso 1 1 calc R . .
H2B H -0.3028 1.1764 -0.1035 0.036 Uiso 1 1 calc R . .
H2C H -0.4080 1.1790 -0.0681 0.036 Uiso 1 1 calc R . .
C1 C -0.2906(5) 1.0317(3) 0.0104(3) 0.0468(13) Uani 1 1 d . . .
H1D H -0.3405 1.0576 0.0486 0.056 Uiso 1 1 calc R . .
H1E H -0.2295 1.0817 0.0103 0.056 Uiso 1 1 calc R . .
C2 C -0.3425(6) 1.0340(4) -0.0622(3) 0.075(2) Uani 1 1 d . . .
H2D H -0.4108 0.9956 -0.0580 0.090 Uiso 1 1 calc R . .
H2E H -0.2987 0.9919 -0.0971 0.090 Uiso 1 1 calc R . .
O1W O 0.4113(3) 0.8354(3) 0.3617(2) 0.0418(8) Uani 1 1 d D . .
H1WA H 0.382(5) 0.841(5) 0.3188(17) 0.07(2) Uiso 1 1 d D . .
H1WB H 0.410(6) 0.770(2) 0.375(4) 0.11(3) Uiso 1 1 d D . .

loop_
_atom_site_aniso_label
_atom_site_aniso_U_11
_atom_site_aniso_U_22
_atom_site_aniso_U_33
_atom_site_aniso_U_23
_atom_site_aniso_U_13
_atom_site_aniso_U_12
Mo1 0.0184(2) 0.0103(2) 0.0127(2) 0.000 -0.00053(16) 0.000
Mo2 0.01914(17) 0.01071(16) 0.01336(16) 0.00165(10) -0.00161(11) 0.00029(11)
Mo3 0.01874(17) 0.01149(16) 0.01038(15) -0.00087(10) -0.00073(11) -0.00009(11)
Ag1 0.02601(18) 0.01813(17) 0.0565(2) -0.00270(13) 0.00753(15) 0.00579(11)
P1 0.0117(4) 0.0109(4) 0.0123(4) -0.0004(3) -0.0013(3) 0.0000(3)
O1 0.0282(14) 0.0207(13) 0.0236(13) 0.0055(10) 0.0019(11) 0.0065(11)
O2 0.0313(14) 0.0173(13) 0.0233(13) 0.0045(10) -0.0044(11) 0.0044(11)
O3 0.0289(14) 0.0213(13) 0.0212(13) 0.0012(10) 0.0066(11) 0.0032(11)
O4 0.0198(12) 0.0154(12) 0.0153(11) -0.0007(9) 0.0036(10) -0.0045(9)
O5 0.0266(14) 0.0218(13) 0.0323(15) 0.0026(11) 0.0046(12) -0.0036(11)
O6 0.0222(17) 0.0130(16) 0.0160(16) 0.000 -0.0052(14) 0.000
O7 0.0220(12) 0.0159(12) 0.0129(11) 0.0005(9) -0.0033(10) 0.0020(10)
O8 0.0341(15) 0.0241(14) 0.0230(14) -0.0004(11) -0.0089(12) -0.0070(11)
O9 0.0157(11) 0.0138(11) 0.0137(11) 0.0007(9) -0.0004(9) -0.0006(9)
O10 0.0184(12) 0.0125(11) 0.0127(11) 0.0001(9) -0.0031(9) 0.0005(9)
O11 0.0137(12) 0.0188(12) 0.0247(13) 0.0017(10) 0.0023(10) 0.0024(9)
O12 0.0164(12) 0.0139(11) 0.0169(11) -0.0019(9) -0.0017(9) -0.0023(9)
N1 0.0270(17) 0.0245(17) 0.0324(18) 0.0052(14) -0.0106(14) -0.0023(14)
N2 0.0318(17) 0.0183(15) 0.0211(16) 0.0001(12) -0.0004(14) 0.0005(13)
C1 0.080(4) 0.019(2) 0.040(3) 0.0009(18) -0.026(3) 0.003(2)
C2 0.139(6) 0.019(2) 0.062(4) 0.011(2) -0.064(4) -0.001(3)
O1W 0.0378(18) 0.044(2) 0.043(2) -0.0058(15) -0.0138(15) 0.0055(15)

loop_
_atom_type_symbol
_atom_type_description
_atom_type_scat_dispersion_real
_atom_type_scat_dispersion_imag
_atom_type_scat_source
C C 0.0033 0.0016 'International Tables Vol C Tables 4.2.6.8 and 6.1.1.4'
H H 0.0000 0.0000 'International Tables Vol C Tables 4.2.6.8 and 6.1.1.4'
N N 0.0061 0.0033 'International Tables Vol C Tables 4.2.6.8 and 6.1.1.4'
O O 0.0106 0.0060 'International Tables Vol C Tables 4.2.6.8 and 6.1.1.4'
P P 0.1023 0.0942 'International Tables Vol C Tables 4.2.6.8 and 6.1.1.4'
Mo Mo -1.6832 0.6857 'International Tables Vol C Tables 4.2.6.8 and 6.1.1.4'
Ag Ag -0.8971 1.1015 'International Tables Vol C Tables 4.2.6.8 and 6.1.1.4'

loop_
_geom_angle_atom_site_label_1
_geom_angle_atom_site_label_2
_geom_angle_atom_site_label_3
_geom_angle
_geom_angle_site_symmetry_1
_geom_angle_site_symmetry_3
_geom_angle_publ_flag
O1 Mo1 O1 103.62(18) 2 . ?
O1 Mo1 O4 103.78(11) 2 2 ?
O1 Mo1 O4 95.53(11) . 2 ?
O1 Mo1 O4 95.53(11) 2 . ?
O1 Mo1 O4 103.78(11) . . ?
O4 Mo1 O4 148.60(14) 2 . ?
O1 Mo1 O9 163.82(10) 2 . ?
O1 Mo1 O9 89.83(11) . . ?
O4 Mo1 O9 83.49(9) 2 . ?
O4 Mo1 O9 72.21(9) . . ?
O1 Mo1 O9 89.83(11) 2 2 ?
O1 Mo1 O9 163.82(10) . 2 ?
O4 Mo1 O9 72.21(9) 2 2 ?
O4 Mo1 O9 83.49(9) . 2 ?
O9 Mo1 O9 78.52(11) . 2 ?
O2 Mo2 O5 102.50(13) . . ?
O2 Mo2 O7 100.60(11) . . ?
O5 Mo2 O7 104.62(12) . . ?
O2 Mo2 O6 99.88(11) . . ?
O5 Mo2 O6 99.68(10) . . ?
O7 Mo2 O6 143.77(11) . . ?
O2 Mo2 O10 167.26(10) . . ?
O5 Mo2 O10 88.88(11) . . ?
O7 Mo2 O10 70.59(9) . . ?
O6 Mo2 O10 83.60(10) . . ?
O2 Mo2 O12 81.49(11) . 2 ?
O5 Mo2 O12 175.55(11) . 2 ?
O7 Mo2 O12 76.34(9) . 2 ?
O6 Mo2 O12 77.54(7) . 2 ?
O10 Mo2 O12 87.36(8) . 2 ?
O3 Mo3 O8 104.52(13) . . ?
O3 Mo3 O4 94.40(11) . 2 ?
O8 Mo3 O4 102.00(11) . 2 ?
O3 Mo3 O7 100.28(11) . . ?
O8 Mo3 O7 95.08(11) . . ?
O4 Mo3 O7 153.91(9) 2 . ?
O3 Mo3 O10 95.51(11) . . ?
O8 Mo3 O10 158.09(11) . . ?
O4 Mo3 O10 84.95(9) 2 . ?
O7 Mo3 O10 72.33(9) . . ?
O3 Mo3 O9 162.28(10) . 2 ?
O8 Mo3 O9 89.10(11) . 2 ?
O4 Mo3 O9 71.36(9) 2 2 ?
O7 Mo3 O9 89.53(9) . 2 ?
O10 Mo3 O9 73.30(8) . 2 ?
O11 Ag1 O12 152.49(8) . 4_545 ?
O11 Ag1 O1 113.75(8) . . ?
O12 Ag1 O1 91.70(8) 4_545 . ?
O11 P1 O12 112.77(13) . . ?
O11 P1 O9 109.67(13) . . ?
O12 P1 O9 108.02(13) . . ?
O11 P1 O10 109.72(14) . . ?
O12 P1 O10 107.15(13) . . ?
O9 P1 O10 109.43(13) . . ?
Mo1 O1 Ag1 102.99(11) . . ?
Mo1 O4 Mo3 123.22(12) . 2 ?
Mo2 O6 Mo2 152.77(19) . 2 ?
Mo2 O7 Mo3 121.68(12) . . ?
P1 O9 Mo1 126.33(13) . . ?
P1 O9 Mo3 131.18(13) . 2 ?
Mo1 O9 Mo3 93.21(8) . 2 ?
P1 O10 Mo3 128.10(13) . . ?
P1 O10 Mo2 135.66(13) . . ?
Mo3 O10 Mo2 94.91(8) . . ?
P1 O11 Ag1 113.03(13) . . ?
P1 O12 Ag1 122.44(13) . 4 ?
P1 O12 Mo2 120.10(12) . 2 ?
Ag1 O12 Mo2 91.49(8) 4 2 ?
C1 N1 H1A 109.5 . . ?
C1 N1 H1B 109.5 . . ?
H1A N1 H1B 109.5 . . ?
C1 N1 H1C 109.5 . . ?
H1A N1 H1C 109.5 . . ?
H1B N1 H1C 109.5 . . ?
C2 N2 H2A 109.5 . . ?
C2 N2 H2B 109.5 . . ?
H2A N2 H2B 109.5 . . ?
C2 N2 H2C 109.5 . . ?
H2A N2 H2C 109.5 . . ?
H2B N2 H2C 109.5 . . ?
C2 C1 N1 112.8(4) . . ?
C2 C1 H1D 109.0 . . ?
N1 C1 H1D 109.0 . . ?
C2 C1 H1E 109.0 . . ?
N1 C1 H1E 109.0 . . ?
H1D C1 H1E 107.8 . . ?
C1 C2 N2 118.6(4) . . ?
C1 C2 H2D 107.7 . . ?
N2 C2 H2D 107.7 . . ?
C1 C2 H2E 107.7 . . ?
N2 C2 H2E 107.7 . . ?
H2D C2 H2E 107.1 . . ?
H1WA O1W H1WB 109(3) . . ?

loop_
_geom_bond_atom_site_label_1
_geom_bond_atom_site_label_2
_geom_bond_distance
_geom_bond_site_symmetry_2
_geom_bond_publ_flag
Mo1 O1 1.705(2) 2 ?
Mo1 O1 1.705(2) . ?
Mo1 O4 1.911(2) 2 ?
Mo1 O4 1.911(2) . ?
Mo1 O9 2.300(2) . ?
Mo1 O9 2.300(2) 2 ?
Mo2 O2 1.699(2) . ?
Mo2 O5 1.717(3) . ?
Mo2 O7 1.890(2) . ?
Mo2 O6 1.8944(9) . ?
Mo2 O10 2.325(2) . ?
Mo2 O12 2.395(2) 2 ?
Mo3 O3 1.698(3) . ?
Mo3 O8 1.705(3) . ?
Mo3 O4 1.916(2) 2 ?
Mo3 O7 1.940(2) . ?
Mo3 O10 2.214(2) . ?
Mo3 O9 2.332(2) 2 ?
Ag1 O11 2.275(2) . ?
Ag1 O12 2.317(2) 4_545 ?
Ag1 O1 2.537(3) . ?
P1 O11 1.511(2) . ?
P1 O12 1.529(2) . ?
P1 O9 1.549(2) . ?
P1 O10 1.553(2) . ?
O4 Mo3 1.916(2) 2 ?
O6 Mo2 1.8944(9) 2 ?
O9 Mo3 2.332(2) 2 ?
O12 Ag1 2.317(2) 4 ?
O12 Mo2 2.395(2) 2 ?
N1 C1 1.479(5) . ?
N1 H1A 0.8900 . ?
N1 H1B 0.8900 . ?
N1 H1C 0.8900 . ?
N2 C2 1.457(5) . ?
N2 H2A 0.8900 . ?
N2 H2B 0.8900 . ?
N2 H2C 0.8900 . ?
C1 C2 1.407(6) . ?
C1 H1D 0.9700 . ?
C1 H1E 0.9700 . ?
C2 H2D 0.9700 . ?
C2 H2E 0.9700 . ?
O1W H1WA 0.827(10) . ?
O1W H1WB 0.827(10) . ?
